data_7702237
loop_
_publ_author_name
'Fraser, Hector W. L.'
'Nichol, Gary S.'
'Baldansuren, Amgalanbaatar'
'McInnes, Eric J. L.'
'Brechin, Euan K.'

_publ_section_title
;
 Cages on a plane: a structural matrix for molecular 'sheets'.
;
_journal_issue 43
_journal_name_full 'Dalton transactions (Cambridge, England : 2003)'
_journal_page_first 15530
_journal_page_last 15537
_journal_paper_doi 10.1039/c8dt03793k
_journal_volume 47
_journal_year 2018
_chemical_formula_moiety 'C72 H72 Cr2 Cu5 N12 O12, 2(Cl O4), 2(N O3)'
_chemical_formula_sum 'C72 H72 Cl2 Cr2 Cu5 N14 O26'
_chemical_formula_weight 2042.03
_space_group_crystal_system monoclinic
_space_group_IT_number 15
_space_group_name_Hall '-I 2ya'
_space_group_name_H-M_alt 'I 1 2/a 1'
_atom_sites_solution_hydrogens geom
_audit_creation_date 2018-02-23
_audit_creation_method
;
Olex2 1.2
(compiled 2017.08.10 svn.r3458 for OlexSys, GUI svn.r5381)
;
_audit_update_record
;
2018-07-11 deposited with the CCDC.
2018-10-15 downloaded from the CCDC.
;
_cell_angle_alpha 90
_cell_angle_beta 90.268(13)
_cell_angle_gamma 90
_cell_formula_units_Z 4
_cell_length_a 14.5052(12)
_cell_length_b 25.0735(19)
_cell_length_c 25.095(5)
_cell_measurement_reflns_used 2785
_cell_measurement_temperature 120.01(10)
_cell_measurement_theta_max 73.7110
_cell_measurement_theta_min 4.9380
_cell_volume 9127(2)
_computing_cell_refinement 'CrysAlisPro 1.171.38.46 (Rigaku OD, 2015)'
_computing_data_collection 'CrysAlisPro 1.171.38.46 (Rigaku OD, 2015)'
_computing_data_reduction 'CrysAlisPro 1.171.38.46 (Rigaku OD, 2015)'
_computing_molecular_graphics 'Olex2 (Dolomanov et al., 2009)'
_computing_publication_material 'Olex2 (Dolomanov et al., 2009)'
_computing_structure_refinement 'ShelXL (Sheldrick, 2015)'
_diffrn_ambient_environment N~2~
_diffrn_ambient_temperature 120.01(10)
_diffrn_detector 'CCD plate'
_diffrn_detector_area_resol_mean 5.1574
_diffrn_detector_type Atlas
_diffrn_measured_fraction_theta_full 0.996
_diffrn_measured_fraction_theta_max 0.949
_diffrn_measurement_details
;
List of Runs (angles in degrees, time in seconds):

  # Type    Start    End  Width  t~exp~   \w     \q     \k     \f   Frames
#--------------------------------------------------------------------------
  1  \w    -75.00  31.00   1.00   10.00    --  -43.17  77.00 -30.00  106
  2  \w    -70.00  27.00   1.00   10.00    --  -43.17  57.00  90.00   97
  3  \w   -117.00 -12.00   1.00   10.00    --  -43.17 -77.00  30.00  105
  4  \w     83.00 178.00   1.00   30.00    --  111.00  61.00 -90.00   95
  5  \w     30.00 109.00   1.00   30.00    --  111.00 -94.00-150.00   79
  6  \w     94.00 178.00   1.00   30.00    --  111.00 125.00  60.00   84
  7  \w     87.00 178.00   1.00   30.00    --  111.00  45.00 -30.00   91
  8  \w   -113.00 -56.00   1.00   10.00    --  -43.17 -57.00-150.00   57
;
_diffrn_measurement_device 'four-circle diffractometer'
_diffrn_measurement_device_type 'SuperNova, Dual, Cu at zero, Atlas'
_diffrn_measurement_method '\w scans'
_diffrn_orient_matrix_type 'CrysAlisPro convention (1999,Acta A55,543-557)'
_diffrn_orient_matrix_UB_11 0.0007490000
_diffrn_orient_matrix_UB_12 0.0065664000
_diffrn_orient_matrix_UB_13 -0.0610059000
_diffrn_orient_matrix_UB_21 0.1060858000
_diffrn_orient_matrix_UB_22 0.0025256000
_diffrn_orient_matrix_UB_23 0.0011509000
_diffrn_orient_matrix_UB_31 0.0046520000
_diffrn_orient_matrix_UB_32 -0.0610871000
_diffrn_orient_matrix_UB_33 -0.0064155000
_diffrn_radiation_monochromator mirror
_diffrn_radiation_probe x-ray
_diffrn_radiation_type CuK\a
_diffrn_radiation_wavelength 1.54184
_diffrn_reflns_av_unetI/netI 0.1052
_diffrn_reflns_Laue_measured_fraction_full 0.996
_diffrn_reflns_Laue_measured_fraction_max 0.949
_diffrn_reflns_limit_h_max 18
_diffrn_reflns_limit_h_min -17
_diffrn_reflns_limit_k_max 30
_diffrn_reflns_limit_k_min -31
_diffrn_reflns_limit_l_max 31
_diffrn_reflns_limit_l_min -22
_diffrn_reflns_number 18466
_diffrn_reflns_point_group_measured_fraction_full 0.996
_diffrn_reflns_point_group_measured_fraction_max 0.949
_diffrn_reflns_theta_full 67.684
_diffrn_reflns_theta_max 77.751
_diffrn_reflns_theta_min 3.520
_diffrn_source 'micro-focus sealed X-ray tube'
_diffrn_source_type 'SuperNova (Cu) X-ray Source'
_exptl_absorpt_coefficient_mu 4.351
_exptl_absorpt_correction_T_max 1.00000
_exptl_absorpt_correction_T_min 0.44791
_exptl_absorpt_correction_type multi-scan
_exptl_absorpt_process_details
;
CrysAlisPro 1.171.38.46 (Rigaku Oxford Diffraction, 2015)
Empirical absorption correction using spherical harmonics,
 implemented in SCALE3 ABSPACK scaling algorithm.
;
_exptl_crystal_colour 'light purple'
_exptl_crystal_density_diffrn 1.486
_exptl_crystal_description plate
_exptl_crystal_F_000 4148
_exptl_crystal_size_max 0.222
_exptl_crystal_size_mid 0.161
_exptl_crystal_size_min 0.026
_refine_diff_density_max 4.515
_refine_diff_density_min -1.616
_refine_diff_density_rms 0.346
_refine_ls_extinction_method none
_refine_ls_goodness_of_fit_ref 1.446
_refine_ls_hydrogen_treatment constr
_refine_ls_matrix_type full
_refine_ls_number_parameters 215
_refine_ls_number_reflns 18466
_refine_ls_number_restraints 28
_refine_ls_restrained_S_all 1.451
_refine_ls_R_factor_all 0.3043
_refine_ls_R_factor_gt 0.2142
_refine_ls_shift/su_max 0.117
_refine_ls_shift/su_mean 0.017
_refine_ls_structure_factor_coef Fsqd
_refine_ls_weighting_details 'w=1/[\s^2^(Fo^2^)+(0.2000P)^2^] where P=(Fo^2^+2Fc^2^)/3'
_refine_ls_weighting_scheme calc
_refine_ls_wR_factor_gt 0.5029
_refine_ls_wR_factor_ref 0.5502
_reflns_Friedel_coverage 0.000
_reflns_number_gt 6177
_reflns_number_total 18466
_reflns_threshold_expression 'I > 2\s(I)'
_cod_data_source_file c8dt03793k2.cif
_cod_data_source_block 4
_cod_database_code 7702237
_shelx_shelxl_version_number 2017/1
_chemical_oxdiff_formula 'C30 H30 N10 O10 Cu Cl Cr'
_chemical_oxdiff_usercomment '@ 120 K 719o'
_shelx_space_group_comment
;
The symmetry employed for this shelxl refinement is uniquely defined
by the following loop, which should always be used as a source of
symmetry information in preference to the above space-group names.
They are only intended as comments.
;
_olex2_refinement_description
;
1. Twinned data refinement
 Scales: 0.563(5)
 0.126(3) 0.311(4)
2. Fixed Uiso
 At 1.2 times of:
  All C(H) groups, All C(H,H) groups
3. Restrained distances
 C12-C11 = C6-C5 = C18-C17 = C36-C35 = C30-C29 = C24-C23
 1.51 with sigma of 0.02
 O1-C6 = O2-C12 = O6-C36 = O5-C30 = O3-C18 = O4-C24
 1.41 with sigma of 0.02
 Cl1-O9 = Cl1-O8 = Cl1-O10 = Cl1-O7
 1.41 with sigma of 0.02
 O11-N7 = O12-N7 = O13-N8 = O14-N8
 1.24 with sigma of 0.02
 O9-O8 = O10-O7
 2.28 with sigma of 0.04
 O9-O10 = O8-O7
 2.28 with sigma of 0.04
 O10-O8 = O9-O7
 2.28 with sigma of 0.04
 O14-O13 = O12-O11
 2.14 with sigma of 0.04
4. Others
 Fixed Uiso: C34(0.23954)
5.a Everything fixed:
 N8, O14, O13, N7, O12, O11
5.b Secondary CH2 refined with riding coordinates:
 C6(H6A,H6B), C12(H12A,H12B), C18(H18A,H18B), C24(H24A,H24B), C30(H30A,H30B),
 C36(H36A,H36B)
5.c Aromatic/amide H refined with riding coordinates:
 C1(H1), C2(H2), C3(H3), C4(H4), C10(H10), C9(H9), C8(H8), C7(H7), C13(H13),
 C14(H14), C15(H15), C16(H16), C22(H22), C21(H21), C20(H20), C19(H19), C28(H28),
  C27(H27), C26(H26), C25(H25), C34(H34), C33(H33), C32(H32), C31(H31)
5.d Fitted hexagon refined as free rotating group:
 N1(C1,C2,C3,C4,C5), N2(C11,C10,C9,C8,C7), N3(C13,C14,C15,C16,C17), N4(C23,C22,
 C21,C20,C19), N5(C29,C28,C27,C26,C25), N6(C35,C34,C33,C32,C31)
;
_olex2_submission_special_instructions 'No special instructions were received'
_oxdiff_exptl_absorpt_empirical_details
;
Empirical correction (ABSPACK) includes:
- Absorption correction using spherical harmonics
- Frame scaling
;
_oxdiff_exptl_absorpt_empirical_full_max 1.682
_oxdiff_exptl_absorpt_empirical_full_min 0.384
_oxdiff_twin_integration_method simultaneous
_oxdiff_twin_items 3
_twin_special_details
;
Component 2 rotated by 120.0851\% 
 around [-0.00 0.00 1.00] (reciprocal) or [0.00 0.00 1.00] (direct)
Component 3 rotated by -119.9041\% 
 around [-0.00 0.00 1.00] (reciprocal) or [0.01 -0.00 1.00] (direct)
;

loop_
_space_group_symop_operation_xyz
'x, y, z'
'-x+1/2, y, -z'
'x+1/2, y+1/2, z+1/2'
'-x+1, y+1/2, -z+1/2'
'-x, -y, -z'
'x-1/2, -y, z'
'-x+1/2, -y+1/2, -z+1/2'
'x, -y+1/2, z+1/2'

loop_
_atom_site_label
_atom_site_type_symbol
_atom_site_fract_x
_atom_site_fract_y
_atom_site_fract_z
_atom_site_U_iso_or_equiv
_atom_site_adp_type
_atom_site_occupancy
_atom_site_site_symmetry_order
_atom_site_calc_flag
_atom_site_refinement_flags_posn
_atom_site_refinement_flags_adp
_atom_site_refinement_flags_occupancy
Cu1 Cu 0.750000 0.250000 0.250000 0.0753(18) Uani 1 2 d S T P
Cu2 Cu 0.5997(2) 0.34106(13) 0.25777(15) 0.0545(9) Uani 1 1 d . . .
Cu3 Cu 0.8102(3) 0.37080(15) 0.24369(18) 0.0787(13) Uani 1 1 d . . .
Cr1 Cr 0.5363(3) 0.22067(16) 0.2461(2) 0.0716(13) Uani 1 1 d . . .
O2 O 0.6537(12) 0.2046(7) 0.2095(8) 0.087(6) Uani 1 1 d D . .
O1 O 0.5972(6) 0.1604(4) 0.2599(4) 0.0119(16) Uiso 1 1 d D . .
O3 O 0.6309(11) 0.2783(7) 0.2973(10) 0.101(7) Uani 1 1 d D . .
O4 O 0.5174(9) 0.2903(5) 0.2231(5) 0.037(3) Uiso 1 1 d D . .
O5 O 0.7019(10) 0.3843(6) 0.2802(5) 0.052(4) Uiso 1 1 d D . .
O6 O 0.7335(17) 0.3185(6) 0.2050(8) 0.122(9) Uani 1 1 d D . .
N1 N 0.4347(9) 0.2183(6) 0.2952(6) 0.068(6) Uani 1 1 d . . .
C1 C 0.3604(11) 0.2531(5) 0.2985(7) 0.067(8) Uiso 1 1 d G . .
H1 H 0.355049 0.281242 0.274541 0.081 Uiso 1 1 calc R . .
C2 C 0.2942(10) 0.2459(6) 0.3377(8) 0.074(9) Uiso 1 1 d G . .
H2 H 0.244452 0.269232 0.339939 0.089 Uiso 1 1 calc R . .
C3 C 0.3022(11) 0.2039(7) 0.3735(6) 0.088(8) Uiso 1 1 d G . .
H3 H 0.257849 0.199077 0.399753 0.105 Uiso 1 1 calc R . .
C4 C 0.3765(12) 0.1691(6) 0.3702(6) 0.084(8) Uiso 1 1 d G . .
H4 H 0.381842 0.140930 0.394168 0.101 Uiso 1 1 calc R . .
C5 C 0.4427(10) 0.1762(6) 0.3310(6) 0.073(7) Uiso 1 1 d DG . .
N2 N 0.4831(14) 0.1904(8) 0.1767(6) 0.069(6) Uiso 1 1 d . . .
C11 C 0.5440(11) 0.1891(9) 0.1341(9) 0.21(2) Uiso 1 1 d DG . .
C10 C 0.5174(16) 0.1659(10) 0.0862(7) 0.114(11) Uiso 1 1 d G . .
H10 H 0.558194 0.165017 0.057709 0.137 Uiso 1 1 calc R . .
C9 C 0.4299(18) 0.1439(9) 0.0808(7) 0.155(16) Uiso 1 1 d G . .
H9 H 0.412119 0.128325 0.048715 0.186 Uiso 1 1 calc R . .
C8 C 0.3690(13) 0.1451(9) 0.1234(10) 0.125(13) Uiso 1 1 d G . .
H8 H 0.310400 0.130441 0.119752 0.150 Uiso 1 1 calc R . .
C7 C 0.3955(13) 0.1684(9) 0.1713(8) 0.139(14) Uiso 1 1 d G . .
H7 H 0.354755 0.169249 0.199784 0.167 Uiso 1 1 calc R . .
N3 N 0.5111(14) 0.3472(9) 0.3210(8) 0.109(10) Uani 1 1 d . . .
C13 C 0.4358(18) 0.3814(10) 0.3236(10) 0.170(19) Uiso 1 1 d G . .
H13 H 0.418190 0.400886 0.293684 0.204 Uiso 1 1 calc R . .
C14 C 0.3868(17) 0.3863(12) 0.3708(13) 0.29(4) Uiso 1 1 d G . .
H14 H 0.336374 0.409194 0.372465 0.350 Uiso 1 1 calc R . .
C15 C 0.4131(19) 0.3572(13) 0.4154(9) 0.158(17) Uiso 1 1 d G . .
H15 H 0.380310 0.360512 0.446987 0.190 Uiso 1 1 calc R . .
C16 C 0.488(2) 0.3230(11) 0.4129(8) 0.162(17) Uiso 1 1 d G . .
H16 H 0.506062 0.303521 0.442729 0.195 Uiso 1 1 calc R . .
C17 C 0.5375(14) 0.3181(8) 0.3657(10) 0.085(8) Uiso 1 1 d DG . .
N4 N 0.5476(9) 0.3914(5) 0.2047(5) 0.062(5) Uani 1 1 d . . .
C23 C 0.4876(11) 0.3685(5) 0.1679(7) 0.068(7) Uiso 1 1 d DG . .
C22 C 0.4497(12) 0.3995(8) 0.1274(6) 0.099(10) Uiso 1 1 d G . .
H22 H 0.409590 0.384195 0.102766 0.119 Uiso 1 1 calc R . .
C21 C 0.4717(13) 0.4533(7) 0.1238(6) 0.130(13) Uiso 1 1 d G . .
H21 H 0.446367 0.474030 0.096681 0.156 Uiso 1 1 calc R . .
C20 C 0.5317(13) 0.4762(5) 0.1606(7) 0.086(8) Uiso 1 1 d G . .
H20 H 0.546436 0.512193 0.158166 0.103 Uiso 1 1 calc R . .
C19 C 0.5696(10) 0.4452(5) 0.2011(6) 0.065(6) Uiso 1 1 d G . .
H19 H 0.609728 0.460520 0.225738 0.078 Uiso 1 1 calc R . .
N5 N 0.8669(10) 0.4221(6) 0.2965(5) 0.061(5) Uiso 1 1 d . . .
C29 C 0.8061(8) 0.4372(6) 0.3364(6) 0.064(6) Uiso 1 1 d DG . .
C28 C 0.8376(11) 0.4672(7) 0.3794(6) 0.102(10) Uiso 1 1 d G . .
H28 H 0.797003 0.477284 0.406122 0.122 Uiso 1 1 calc R . .
C27 C 0.9298(13) 0.4820(7) 0.3825(6) 0.116(11) Uiso 1 1 d G . .
H27 H 0.950917 0.502006 0.411246 0.139 Uiso 1 1 calc R . .
C26 C 0.9906(9) 0.4669(7) 0.3425(7) 0.075(7) Uiso 1 1 d G . .
H26 H 1.052262 0.476769 0.344591 0.090 Uiso 1 1 calc R . .
C25 C 0.9591(9) 0.4369(7) 0.2995(6) 0.087(9) Uiso 1 1 d G . .
H25 H 0.999694 0.426809 0.272813 0.105 Uiso 1 1 calc R . .
N6 N 0.7897(12) 0.4215(9) 0.1774(7) 0.068(6) Uani 1 1 d . . .
C35 C 0.7474(17) 0.3903(7) 0.1385(11) 0.116(11) Uiso 1 1 d DG . .
C34 C 0.7148(19) 0.4137(14) 0.0919(9) 0.240 Uiso 1 1 d G . .
H34 H 0.686480 0.392872 0.065890 0.287 Uiso 1 1 calc R . .
C33 C 0.724(2) 0.4683(15) 0.0841(9) 0.18(2) Uiso 1 1 d G . .
H33 H 0.702676 0.483998 0.052922 0.220 Uiso 1 1 calc R . .
C32 C 0.767(2) 0.4995(8) 0.1230(14) 0.26(3) Uiso 1 1 d G . .
H32 H 0.773271 0.536022 0.117765 0.309 Uiso 1 1 calc R . .
C31 C 0.7994(17) 0.4761(8) 0.1696(11) 0.18(2) Uiso 1 1 d G . .
H31 H 0.827671 0.496920 0.195575 0.212 Uiso 1 1 calc R . .
C6 C 0.532(2) 0.1567(17) 0.3012(14) 0.157(18) Uiso 1 1 d D . .
H6A H 0.574425 0.156730 0.331272 0.188 Uiso 1 1 calc R . .
H6B H 0.515749 0.119413 0.297022 0.188 Uiso 1 1 calc R . .
C12 C 0.6435(19) 0.1984(18) 0.1495(11) 0.145(15) Uiso 1 1 d D . .
H12A H 0.665806 0.230413 0.131977 0.175 Uiso 1 1 calc R . .
H12B H 0.680638 0.168630 0.137497 0.175 Uiso 1 1 calc R . .
C18 C 0.605(3) 0.2737(17) 0.3546(14) 0.18(2) Uiso 1 1 d D . .
H18A H 0.659200 0.277282 0.377185 0.214 Uiso 1 1 calc R . .
H18B H 0.576930 0.239264 0.361529 0.214 Uiso 1 1 calc R . .
C24 C 0.4773(15) 0.3101(7) 0.1729(8) 0.051(6) Uiso 1 1 d D . .
H24A H 0.412402 0.300959 0.171431 0.062 Uiso 1 1 calc R . .
H24B H 0.507604 0.292887 0.143114 0.062 Uiso 1 1 calc R . .
C30 C 0.7076(12) 0.4232(8) 0.3244(7) 0.044(5) Uiso 1 1 d D . .
H30A H 0.679355 0.408072 0.355982 0.053 Uiso 1 1 calc R . .
H30B H 0.673850 0.455187 0.314876 0.053 Uiso 1 1 calc R . .
C36 C 0.731(3) 0.3302(11) 0.1482(10) 0.119(12) Uiso 1 1 d D . .
H36A H 0.670853 0.320166 0.133716 0.143 Uiso 1 1 calc R . .
H36B H 0.777351 0.309526 0.129976 0.143 Uiso 1 1 calc R . .
Cl1 Cl 0.2412(5) 0.4211(4) 0.2483(4) 0.105(3) Uani 1 1 d D . .
O7 O 0.2536(12) 0.3650(8) 0.2487(7) 0.104(9) Uiso 1 1 d D . .
O10 O 0.312(2) 0.4511(17) 0.2256(17) 0.31(3) Uiso 1 1 d D . .
O8 O 0.1569(18) 0.4259(14) 0.2163(11) 0.202(14) Uiso 1 1 d D . .
O9 O 0.222(2) 0.4486(12) 0.2939(9) 0.179(13) Uiso 1 1 d D . .
N8 N 0.250000 0.437230 0.500000 0.060 Uiso 1 2 d DS T P
O14 O 0.250000 0.388190 0.500000 0.130 Uiso 1 2 d DS T P
O13 O 0.315450 0.465460 0.514110 0.141 Uiso 1 1 d D . .
N7 N 0.750000 0.355780 0.500000 0.106 Uiso 1 2 d DS T P
O12 O 0.732010 0.379160 0.457480 0.145 Uiso 1 1 d D . .
O11 O 0.750000 0.306220 0.500000 0.136 Uiso 1 2 d DS T P

loop_
_atom_site_aniso_label
_atom_site_aniso_U_11
_atom_site_aniso_U_22
_atom_site_aniso_U_33
_atom_site_aniso_U_23
_atom_site_aniso_U_13
_atom_site_aniso_U_12
Cu1 0.025(3) 0.026(3) 0.175(5) -0.011(2) -0.020(4) 0.0049(14)
Cu2 0.0514(18) 0.0308(14) 0.081(2) -0.0005(16) 0.0165(16) -0.0023(14)
Cu3 0.064(2) 0.052(2) 0.120(3) 0.005(2) 0.016(2) -0.0157(18)
Cr1 0.079(3) 0.0373(19) 0.099(3) 0.008(2) 0.016(3) 0.025(2)
O2 0.063(11) 0.061(11) 0.138(16) -0.046(11) 0.022(10) -0.013(9)
O3 0.046(9) 0.042(9) 0.22(2) 0.036(12) 0.037(12) 0.011(8)
O6 0.21(3) 0.033(8) 0.118(15) -0.017(10) -0.099(16) 0.037(12)
N1 0.060(12) 0.032(9) 0.113(17) 0.007(11) 0.015(11) 0.009(9)
N3 0.059(14) 0.091(18) 0.18(3) -0.079(19) 0.034(16) -0.005(13)
N4 0.052(10) 0.027(8) 0.105(15) 0.011(9) 0.027(10) 0.018(8)
N6 0.048(11) 0.071(14) 0.086(14) 0.019(11) 0.014(10) 0.032(10)
Cl1 0.073(5) 0.064(6) 0.179(8) -0.034(5) 0.039(7) -0.006(3)

loop_
_atom_type_symbol
_atom_type_description
_atom_type_scat_dispersion_real
_atom_type_scat_dispersion_imag
_atom_type_scat_source
C C 0.0181 0.0091 'International Tables Vol C Tables 4.2.6.8 and 6.1.1.4'
H H 0.0000 0.0000 'International Tables Vol C Tables 4.2.6.8 and 6.1.1.4'
Cl Cl 0.3639 0.7018 'International Tables Vol C Tables 4.2.6.8 and 6.1.1.4'
Cr Cr -0.1635 2.4439 'International Tables Vol C Tables 4.2.6.8 and 6.1.1.4'
Cu Cu -1.9646 0.5888 'International Tables Vol C Tables 4.2.6.8 and 6.1.1.4'
N N 0.0311 0.0180 'International Tables Vol C Tables 4.2.6.8 and 6.1.1.4'
O O 0.0492 0.0322 'International Tables Vol C Tables 4.2.6.8 and 6.1.1.4'

loop_
_exptl_crystal_face_index_h
_exptl_crystal_face_index_k
_exptl_crystal_face_index_l
_exptl_crystal_face_perp_dist
8 -8 4 0.0742
-8 8 -4 0.1009
0 -16 -2 0.0806
-8 -8 -6 0.0880
8 8 6 0.0667
-1 -1 10 0.0132
1 1 -10 0.0132
0 16 2 0.1180

loop_
_geom_angle_atom_site_label_1
_geom_angle_atom_site_label_2
_geom_angle_atom_site_label_3
_geom_angle
_geom_angle_site_symmetry_1
_geom_angle_site_symmetry_3
O2 Cu1 O2 180.0 7_655 .
O2 Cu1 O3 85.0(8) . .
O2 Cu1 O3 85.0(8) 7_655 7_655
O2 Cu1 O3 95.0(8) 7_655 .
O2 Cu1 O3 95.0(8) . 7_655
O2 Cu1 O6 83.5(8) 7_655 .
O2 Cu1 O6 83.5(8) . 7_655
O2 Cu1 O6 96.5(8) 7_655 7_655
O2 Cu1 O6 96.5(8) . .
O3 Cu1 O3 180.0 . 7_655
O6 Cu1 O3 93.5(8) . 7_655
O6 Cu1 O3 86.5(8) . .
O6 Cu1 O3 93.5(8) 7_655 .
O6 Cu1 O3 86.5(8) 7_655 7_655
O6 Cu1 O6 180.0(5) . 7_655
O3 Cu2 O4 80.6(8) . .
O3 Cu2 O5 97.6(8) . .
O3 Cu2 O6 84.5(7) . .
O3 Cu2 N3 78.9(9) . .
O3 Cu2 N4 163.9(9) . .
O4 Cu2 O6 95.4(6) . .
O4 Cu2 N3 90.5(7) . .
O4 Cu2 N4 83.4(6) . .
O5 Cu2 O4 166.3(6) . .
O5 Cu2 O6 70.9(6) . .
O5 Cu2 N3 102.5(7) . .
O5 Cu2 N4 97.4(6) . .
N3 Cu2 O6 161.2(8) . .
N4 Cu2 O6 94.9(6) . .
N4 Cu2 N3 103.5(8) . .
O1 Cu3 O2 54.5(6) 7_655 7_655
O1 Cu3 O5 148.6(7) 7_655 .
O1 Cu3 O6 97.0(7) 7_655 .
O1 Cu3 N5 90.6(6) 7_655 .
O1 Cu3 N6 112.0(6) 7_655 .
O5 Cu3 O2 95.2(6) . 7_655
O5 Cu3 O6 83.6(9) . .
O5 Cu3 N5 84.4(6) . .
O5 Cu3 N6 99.4(6) . .
O6 Cu3 O2 80.3(7) . 7_655
O6 Cu3 N5 166.8(9) . .
O6 Cu3 N6 86.2(9) . .
N5 Cu3 O2 95.7(6) . 7_655
N5 Cu3 N6 100.9(8) . .
N6 Cu3 O2 158.9(8) . 7_655
O2 Cr1 O3 83.0(7) . .
O2 Cr1 N2 81.5(8) . .
O2 Cr1 C6 100.1(9) . .
O1 Cr1 O2 59.4(7) . .
O1 Cr1 O3 97.2(5) . .
O1 Cr1 O4 158.2(6) . .
O1 Cr1 N1 103.2(6) . .
O1 Cr1 N2 92.0(6) . .
O1 Cr1 C6 41.1(7) . .
O4 Cr1 O2 100.0(7) . .
O4 Cr1 O3 71.3(6) . .
O4 Cr1 N1 96.6(6) . .
O4 Cr1 N2 91.7(7) . .
O4 Cr1 C6 155.4(9) . .
N1 Cr1 O2 162.3(8) . .
N1 Cr1 O3 96.6(7) . .
N1 Cr1 N2 104.2(8) . .
N1 Cr1 C6 62.3(8) . .
N2 Cr1 O3 154.6(8) . .
N2 Cr1 C6 105.2(13) . .
C6 Cr1 O3 97.2(14) . .
Cu1 O2 Cu3 92.9(8) . 7_655
Cr1 O2 Cu1 103.9(7) . .
Cr1 O2 Cu3 97.2(8) . 7_655
C12 O2 Cu1 127.3(17) . .
C12 O2 Cu3 116(2) . 7_655
C12 O2 Cr1 113.6(17) . .
Cu3 O1 Cr1 147.2(7) 7_655 .
C6 O1 Cu3 126.3(18) . 7_655
C6 O1 Cr1 82.3(18) . .
Cu1 O3 Cr1 88.0(9) . .
Cu2 O3 Cu1 99.7(9) . .
Cu2 O3 Cr1 94.9(10) . .
C18 O3 Cu1 133.7(18) . .
C18 O3 Cu2 120.3(19) . .
C18 O3 Cr1 109(2) . .
Cr1 O4 Cu2 112.7(6) . .
C24 O4 Cu2 113.6(11) . .
C24 O4 Cr1 129.8(11) . .
Cu3 O5 Cu2 114.0(7) . .
C30 O5 Cu2 129.3(12) . .
C30 O5 Cu3 116.6(11) . .
Cu1 O6 Cu2 89.2(9) . .
Cu3 O6 Cu1 102.6(7) . .
Cu3 O6 Cu2 91.6(7) . .
C36 O6 Cu1 134.8(15) . .
C36 O6 Cu2 118.0(19) . .
C36 O6 Cu3 111.3(18) . .
C1 N1 Cr1 127.9(8) . .
C1 N1 C5 120.0 . .
C5 N1 Cr1 112.0(8) . .
N1 C1 C2 120.0 . .
C3 C2 C1 120.0 . .
C2 C3 C4 120.0 . .
C3 C4 C5 120.0 . .
N1 C5 C6 89.7(18) . .
C4 C5 N1 120.0 . .
C4 C5 C6 150.2(18) . .
C11 N2 Cr1 115.1(13) . .
C11 N2 C7 120.0 . .
C7 N2 Cr1 124.8(13) . .
N2 C11 C12 114.3(19) . .
C10 C11 N2 120.0 . .
C10 C11 C12 123(2) . .
C11 C10 C9 120.0 . .
C8 C9 C10 120.0 . .
C9 C8 C7 120.0 . .
C8 C7 N2 120.0 . .
C13 N3 Cu2 125.3(15) . .
C13 N3 C17 120.0 . .
C17 N3 Cu2 114.4(15) . .
C14 C13 N3 120.0 . .
C15 C14 C13 120.0 . .
C16 C15 C14 120.0 . .
C15 C16 C17 120.0 . .
N3 C17 C18 115(2) . .
C16 C17 N3 120.0 . .
C16 C17 C18 124(2) . .
C23 N4 Cu2 114.8(9) . .
C23 N4 C19 120.0 . .
C19 N4 Cu2 125.1(9) . .
N4 C23 C24 114.6(13) . .
C22 C23 N4 120.0 . .
C22 C23 C24 125.1(13) . .
C23 C22 C21 120.0 . .
C22 C21 C20 120.0 . .
C19 C20 C21 120.0 . .
C20 C19 N4 120.0 . .
C29 N5 Cu3 112.9(9) . .
C29 N5 C25 120.0 . .
C25 N5 Cu3 126.5(9) . .
N5 C29 C30 113.4(12) . .
C28 C29 N5 120.0 . .
C28 C29 C30 126.3(12) . .
C27 C28 C29 120.0 . .
C28 C27 C26 120.0 . .
C25 C26 C27 120.0 . .
C26 C25 N5 120.0 . .
C35 N6 Cu3 105.9(16) . .
C35 N6 C31 120.0 . .
C31 N6 Cu3 133.5(16) . .
N6 C35 C34 120.0 . .
N6 C35 C36 121(2) . .
C34 C35 C36 119(2) . .
C33 C34 C35 120.0 . .
C34 C33 C32 120.0 . .
C33 C32 C31 120.0 . .
C32 C31 N6 120.0 . .
O1 C6 Cr1 56.6(14) . .
O1 C6 C5 152(3) . .
C5 C6 Cr1 96(2) . .
C11 C12 O2 111(2) . .
O3 C18 C17 107(3) . .
O4 C24 C23 111.6(16) . .
O5 C30 C29 110.8(15) . .
O6 C36 C35 110(2) . .
O7 Cl1 O8 101.1(16) . .
O10 Cl1 O7 116(2) . .
O10 Cl1 O8 110(2) . .
O9 Cl1 O7 121.4(17) . .
O9 Cl1 O10 103(3) . .
O9 Cl1 O8 103.9(19) . .
O14 N8 O13 125.0 . 2_556
O14 N8 O13 125.0 . .
O13 N8 O13 110.0 . 2_556
O12 N7 O12 123.8 2_656 .
O11 N7 O12 118.1 . 2_656
O11 N7 O12 118.1 . .

loop_
_geom_bond_atom_site_label_1
_geom_bond_atom_site_label_2
_geom_bond_distance
_geom_bond_site_symmetry_2
Cu1 O2 2.065(17) 7_655
Cu1 O2 2.065(17) .
Cu1 O3 2.218(19) 7_655
Cu1 O3 2.218(19) .
Cu1 O6 2.070(17) .
Cu1 O6 2.070(17) 7_655
Cu2 O3 1.914(18) .
Cu2 O4 1.948(13) .
Cu2 O5 1.920(14) .
Cu2 O6 2.42(3) .
Cu2 N3 2.052(17) .
Cu2 N4 1.982(11) .
Cu3 O2 2.29(2) 7_655
Cu3 O1 1.557(10) 7_655
Cu3 O5 1.854(16) .
Cu3 O6 1.972(19) .
Cu3 N5 2.018(12) .
Cu3 N6 2.114(17) .
Cr1 O2 1.981(17) .
Cr1 O1 1.785(10) .
Cr1 O3 2.37(2) .
Cr1 O4 1.858(13) .
Cr1 N1 1.925(13) .
Cr1 N2 2.048(15) .
Cr1 C6 2.12(4) .
O2 C12 1.52(2) .
O1 C6 1.41(2) .
O3 C18 1.49(3) .
O4 C24 1.473(18) .
O5 C30 1.478(18) .
O6 C36 1.46(2) .
N1 C1 1.3900 .
N1 C5 1.3900 .
C1 C2 1.3900 .
C2 C3 1.3900 .
C3 C4 1.3900 .
C4 C5 1.3900 .
C5 C6 1.58(2) .
N2 C11 1.3900 .
N2 C7 1.3900 .
C11 C10 1.3900 .
C11 C12 1.51(2) .
C10 C9 1.3900 .
C9 C8 1.3900 .
C8 C7 1.3900 .
N3 C13 1.3900 .
N3 C17 1.3900 .
C13 C14 1.3900 .
C14 C15 1.3900 .
C15 C16 1.3900 .
C16 C17 1.3900 .
C17 C18 1.51(3) .
N4 C23 1.3900 .
N4 C19 1.3900 .
C23 C22 1.3900 .
C23 C24 1.477(19) .
C22 C21 1.3900 .
C21 C20 1.3900 .
C20 C19 1.3900 .
N5 C29 1.3900 .
N5 C25 1.3900 .
C29 C28 1.3900 .
C29 C30 1.501(18) .
C28 C27 1.3900 .
C27 C26 1.3900 .
C26 C25 1.3900 .
N6 C35 1.3900 .
N6 C31 1.3900 .
C35 C34 1.3900 .
C35 C36 1.55(2) .
C34 C33 1.3900 .
C33 C32 1.3900 .
C32 C31 1.3900 .
Cl1 O7 1.42(2) .
Cl1 O10 1.40(2) .
Cl1 O8 1.47(2) .
Cl1 O9 1.37(2) .
N8 O14 1.2296 .
N8 O13 1.2347 .
N8 O13 1.2348 2_556
N7 O12 1.2441 .
N7 O12 1.2440 2_656
N7 O11 1.2426 .

loop_
_exptl_oxdiff_crystal_face_indexfrac_h
_exptl_oxdiff_crystal_face_indexfrac_k
_exptl_oxdiff_crystal_face_indexfrac_l
_exptl_oxdiff_crystal_face_x
_exptl_oxdiff_crystal_face_y
_exptl_oxdiff_crystal_face_z
8.0155 -7.9622 3.9371 -0.2865 0.8347 0.4984
-8.0155 7.9622 -3.9371 0.2865 -0.8347 -0.4984
0.0120 -15.9806 -1.9970 0.0169 -0.0414 0.9891
-8.0035 -8.0185 -5.9341 0.3034 -0.8761 0.4907
8.0035 8.0185 5.9341 -0.3034 0.8761 -0.4907
-0.9973 -1.0014 9.9954 -0.6171 -0.0968 -0.0076
0.9973 1.0014 -9.9954 0.6171 0.0968 0.0076
-0.0120 15.9806 1.9970 -0.0169 0.0414 -0.9891

loop_
_twin_individual_id
_twin_individual_mass_fraction_refined
_oxdiff_twin_reflns_isolated
_oxdiff_twin_reflns_overlapped
_twin_individual_twin_lattice_type
_twin_individual_twin_matrix_11
_twin_individual_twin_matrix_12
_twin_individual_twin_matrix_13
_twin_individual_twin_matrix_21
_twin_individual_twin_matrix_22
_twin_individual_twin_matrix_23
_twin_individual_twin_matrix_31
_twin_individual_twin_matrix_32
_twin_individual_twin_matrix_33
1 0.563(5) 8122 10908 ref 1.0000 0.0000 0.0000 0.0000 1.0000 0.0000 0.0000 0.0000 1.0000
2 0.126(3) 9459 9728 nmt -0.5005 -0.4997 -0.0004 1.4984 -0.4990 0.0052 0.0056 0.0033 0.9996
3 0.311(4) 8494 10597 nmt -0.4998 0.4998 -0.0016 -1.4978 -0.4997 -0.0024 0.0086 -0.0040 1.0009
